data_1518843
loop_
_publ_author_name
'Faustino, H\'elio'
'Varela, Iv\'an'
'Mascare\~nas, Jos\'e L.'
'L\'opez, Fernando'

_publ_section_title
;
 Gold(i)-catalyzed [2 + 2 + 2] cycloaddition of allenamides, alkenes and
 aldehydes: a straightforward approach to tetrahydropyrans
;
_journal_issue 5
_journal_name_full 'Chem. Sci.'
_journal_page_first 2903
_journal_paper_doi 10.1039/C5SC00295H
_journal_volume 6
_journal_year 2015
_chemical_formula_moiety 'C22 H23 N O3'
_chemical_formula_sum 'C22 H23 N O3'
_chemical_formula_weight 349.41
_chemical_name_common lm1HF1027B
_chemical_name_systematic 4aba
_space_group_IT_number 14
_symmetry_cell_setting monoclinic
_symmetry_Int_Tables_number 14
_symmetry_space_group_name_Hall '-P 2yn'
_symmetry_space_group_name_H-M 'P 1 21/n 1'
_atom_sites_solution_hydrogens geom
_atom_sites_solution_primary direct
_atom_sites_solution_secondary difmap
_audit_conform_dict_location ftp://ftp.iucr.org/pub/cif_core.dic
_audit_conform_dict_name cif_core.dic
_audit_conform_dict_version 2.4.3
_audit_creation_date 2014-07-30T12:21:54-00:00
_audit_creation_method 'WinGX routine CIF_UPDATE'
_audit_update_record
;
2014-12-09 deposited with the CCDC.
2015-03-09 downloaded from the CCDC.
;
_cell_angle_alpha 90
_cell_angle_beta 97.425(5)
_cell_angle_gamma 90
_cell_formula_units_Z 4
_cell_length_a 6.0325(7)
_cell_length_b 20.594(2)
_cell_length_c 14.3515(15)
_cell_measurement_reflns_used 9517
_cell_measurement_temperature 100(2)
_cell_measurement_theta_max 31.93
_cell_measurement_theta_min 2.44
_cell_measurement_wavelength 0.71073
_cell_volume 1768.0(3)
_computing_cell_refinement 'SAINT V8.34A integration software'
_computing_data_collection 'Bruker APEX2 software'
_computing_data_reduction 'SORTAV (Blessing, 1995)'
_computing_molecular_graphics 'ORTEP-3 for Windows (Farrugia, 2012)'
_computing_publication_material 'WinGX publication routines (Farrugia, 2012)'
_computing_structure_refinement 'SHELXL-2014 (Sheldrick, 2014)'
_computing_structure_solution 'SIR-2011 (Burla et al., 2012)'
_diffrn_ambient_temperature 100(2)
_diffrn_detector 'APEX-II CCD'
_diffrn_measured_fraction_theta_full 1
_diffrn_measured_fraction_theta_max 0.989
_diffrn_measurement_device '\k-geometry diffractometer'
_diffrn_measurement_device_type 'Bruker APEX-II'
_diffrn_measurement_method '\f or \w oscillation scans'
_diffrn_orient_matrix_UB_11 0.081077
_diffrn_orient_matrix_UB_12 0.041848
_diffrn_orient_matrix_UB_13 -0.005948
_diffrn_orient_matrix_UB_21 -0.146144
_diffrn_orient_matrix_UB_22 0.022988
_diffrn_orient_matrix_UB_23 -0.015448
_diffrn_orient_matrix_UB_31 -0.003769
_diffrn_orient_matrix_UB_32 0.008845
_diffrn_orient_matrix_UB_33 0.068291
_diffrn_radiation_monochromator graphite
_diffrn_radiation_probe x-ray
_diffrn_radiation_type MoK\a
_diffrn_radiation_wavelength 0.71073
_diffrn_reflns_av_R_equivalents 0.0558
_diffrn_reflns_Laue_measured_fraction_full 1
_diffrn_reflns_Laue_measured_fraction_max 0.989
_diffrn_reflns_limit_h_max 9
_diffrn_reflns_limit_h_min -9
_diffrn_reflns_limit_k_max 31
_diffrn_reflns_limit_k_min -31
_diffrn_reflns_limit_l_max 22
_diffrn_reflns_limit_l_min -19
_diffrn_reflns_number 45525
_diffrn_reflns_point_group_measured_fraction_full 1
_diffrn_reflns_point_group_measured_fraction_max 0.989
_diffrn_reflns_reduction_process
;
        Scaled and merged with Sortav
        R.H. Blessing, (1987) Cryst. Rev. 1, 3-58
        R.H. Blessing, (1989) J. Appl. Cryst. 22, 396-397
;
_diffrn_reflns_theta_full 25.242
_diffrn_reflns_theta_max 33.24
_diffrn_reflns_theta_min 1.739
_diffrn_source 'sealed x-ray tube'
_exptl_absorpt_coefficient_mu 0.087
_exptl_absorpt_correction_T_max 1.007
_exptl_absorpt_correction_T_min 0.94
_exptl_absorpt_correction_type multi-scan
_exptl_absorpt_process_details
;
SADABS-2014/2 - Bruker AXS area detector scaling and absorption correction
;
_exptl_crystal_colour colourless
_exptl_crystal_density_diffrn 1.313
_exptl_crystal_density_method 'not measured'
_exptl_crystal_description prism
_exptl_crystal_F_000 744
_exptl_crystal_size_max 0.4
_exptl_crystal_size_mid 0.23
_exptl_crystal_size_min 0.14
_refine_diff_density_max 0.396
_refine_diff_density_min -0.286
_refine_diff_density_rms 0.059
_refine_ls_extinction_method none
_refine_ls_goodness_of_fit_ref 1.039
_refine_ls_hydrogen_treatment constr
_refine_ls_matrix_type full
_refine_ls_number_constraints 0
_refine_ls_number_parameters 236
_refine_ls_number_reflns 6728
_refine_ls_number_restraints 0
_refine_ls_restrained_S_all 1.039
_refine_ls_R_factor_all 0.0796
_refine_ls_R_factor_gt 0.0479
_refine_ls_shift/su_max 0
_refine_ls_shift/su_mean 0
_refine_ls_structure_factor_coef Fsqd
_refine_ls_weighting_details 'w=1/[\s^2^(Fo^2^)+(0.0514P)^2^+0.3944P] where P=(Fo^2^+2Fc^2^)/3'
_refine_ls_weighting_scheme calc
_refine_ls_wR_factor_gt 0.1067
_refine_ls_wR_factor_ref 0.12
_reflns_number_gt 4778
_reflns_number_total 6728
_reflns_threshold_expression 'I > 2\s(I)'
_cod_data_source_file c5sc00295h2.cif
_cod_data_source_block shelx
_cod_depositor_comments 'Adding full bibliography for 1518843--1518845.cif.'
_cod_original_cell_volume 1767.9(3)
_cod_original_sg_symbol_H-M 'P 21/n'
_cod_database_code 1518843
_shelx_estimated_absorpt_t_min 0.966
_shelx_estimated_absorpt_t_max 0.988

loop_
_symmetry_equiv_pos_as_xyz
'x, y, z'
'-x+1/2, y+1/2, -z+1/2'
'-x, -y, -z'
'x-1/2, -y-1/2, z-1/2'

loop_
_atom_site_label
_atom_site_type_symbol
_atom_site_fract_x
_atom_site_fract_y
_atom_site_fract_z
_atom_site_U_iso_or_equiv
_atom_site_adp_type
_atom_site_occupancy
_atom_site_calc_flag
C2 C 0.51121(18) 0.36478(5) 0.08868(7) 0.01320(19) Uani 1 d
H2 H 0.6264 0.3844 0.053 0.016 Uiso 1 calc
C3 C 0.28018(17) 0.37377(5) 0.03422(7) 0.01265(19) Uani 1 d
C4 C 0.14154(18) 0.42500(5) 0.07396(7) 0.0149(2) Uani 1 d
H4A H 0.0769 0.4075 0.1288 0.018 Uiso 1 calc
H4B H 0.0174 0.4386 0.026 0.018 Uiso 1 calc
C5 C 0.29181(19) 0.48303(5) 0.10378(7) 0.0150(2) Uani 1 d
H5A H 0.2008 0.5189 0.1248 0.018 Uiso 1 calc
H5B H 0.3631 0.4986 0.0496 0.018 Uiso 1 calc
C6 C 0.47350(18) 0.46328(5) 0.18436(7) 0.01328(19) Uani 1 d
C11 C 0.56911(17) 0.29457(5) 0.11134(7) 0.01240(19) Uani 1 d
C12 C 0.43057(19) 0.25860(5) 0.16285(7) 0.0159(2) Uani 1 d
H12 H 0.2963 0.2773 0.1784 0.019 Uiso 1 calc
C13 C 0.4875(2) 0.19583(5) 0.19135(8) 0.0192(2) Uani 1 d
H13 H 0.3935 0.172 0.2272 0.023 Uiso 1 calc
C14 C 0.6825(2) 0.16768(5) 0.16753(8) 0.0207(2) Uani 1 d
H14 H 0.7207 0.1245 0.1864 0.025 Uiso 1 calc
C15 C 0.8204(2) 0.20295(5) 0.11630(8) 0.0192(2) Uani 1 d
H15 H 0.9535 0.1838 0.1 0.023 Uiso 1 calc
C16 C 0.76466(19) 0.26639(5) 0.08846(7) 0.0156(2) Uani 1 d
H16 H 0.8605 0.2905 0.0538 0.019 Uiso 1 calc
C21 C 0.20247(18) 0.34150(5) -0.04363(7) 0.01385(19) Uani 1 d
H21 H 0.0564 0.3519 -0.0729 0.017 Uiso 1 calc
C23 C 0.52084(19) 0.30024(5) -0.11869(7) 0.0165(2) Uani 1 d
C25 C 0.4005(2) 0.19683(6) -0.15712(8) 0.0228(2) Uani 1 d
H25A H 0.4547 0.1541 -0.132 0.027 Uiso 1 calc
H25B H 0.3271 0.191 -0.2224 0.027 Uiso 1 calc
C26 C 0.2388(2) 0.22660(5) -0.09585(8) 0.0202(2) Uani 1 d
H26A H 0.0829 0.2252 -0.1273 0.024 Uiso 1 calc
H26B H 0.2474 0.2045 -0.0342 0.024 Uiso 1 calc
C30 C 0.68878(19) 0.50182(5) 0.18077(8) 0.0177(2) Uani 1 d
H30A H 0.7967 0.4909 0.2356 0.027 Uiso 1 calc
H30B H 0.6557 0.5484 0.1813 0.027 Uiso 1 calc
H30C H 0.7519 0.4909 0.1232 0.027 Uiso 1 calc
C31 C 0.38903(18) 0.47261(5) 0.27938(7) 0.0147(2) Uani 1 d
C32 C 0.3646(2) 0.42088(6) 0.33920(8) 0.0201(2) Uani 1 d
H32 H 0.3967 0.378 0.3204 0.024 Uiso 1 calc
C33 C 0.2932(2) 0.43132(7) 0.42675(8) 0.0255(3) Uani 1 d
H33 H 0.2772 0.3955 0.4671 0.031 Uiso 1 calc
C34 C 0.2459(2) 0.49336(7) 0.45497(8) 0.0252(3) Uani 1 d
H34 H 0.2002 0.5004 0.5151 0.03 Uiso 1 calc
C35 C 0.2655(2) 0.54514(6) 0.39512(8) 0.0228(2) Uani 1 d
H35 H 0.2296 0.5878 0.4137 0.027 Uiso 1 calc
C36 C 0.33730(19) 0.53513(5) 0.30796(7) 0.0182(2) Uani 1 d
H36 H 0.3513 0.571 0.2675 0.022 Uiso 1 calc
N22 N 0.32192(16) 0.29276(4) -0.08600(6) 0.01476(18) Uani 1 d
O1 O 0.52217(13) 0.39473(4) 0.17962(5) 0.01570(16) Uani 1 d
O24 O 0.58400(14) 0.24280(4) -0.15403(6) 0.02162(18) Uani 1 d
O27 O 0.63479(14) 0.34890(4) -0.11855(6) 0.02116(18) Uani 1 d

loop_
_atom_site_aniso_label
_atom_site_aniso_U_11
_atom_site_aniso_U_22
_atom_site_aniso_U_33
_atom_site_aniso_U_23
_atom_site_aniso_U_13
_atom_site_aniso_U_12
C2 0.0133(5) 0.0119(4) 0.0141(4) -0.0009(3) 0.0008(3) 0.0002(4)
C3 0.0119(5) 0.0119(4) 0.0143(4) 0.0017(3) 0.0025(3) 0.0003(4)
C4 0.0134(5) 0.0156(5) 0.0156(4) -0.0001(4) 0.0018(4) 0.0030(4)
C5 0.0171(5) 0.0127(5) 0.0151(4) 0.0010(4) 0.0024(4) 0.0031(4)
C6 0.0148(5) 0.0096(4) 0.0155(4) -0.0010(3) 0.0023(4) 0.0019(4)
C11 0.0123(5) 0.0115(4) 0.0128(4) -0.0009(3) -0.0004(3) -0.0004(3)
C12 0.0152(5) 0.0155(5) 0.0167(4) -0.0007(4) 0.0018(4) -0.0014(4)
C13 0.0235(6) 0.0150(5) 0.0189(5) 0.0026(4) 0.0015(4) -0.0046(4)
C14 0.0259(6) 0.0126(5) 0.0222(5) 0.0012(4) -0.0027(4) 0.0018(4)
C15 0.0191(6) 0.0160(5) 0.0219(5) -0.0021(4) 0.0002(4) 0.0053(4)
C16 0.0152(5) 0.0151(5) 0.0164(4) -0.0005(4) 0.0019(4) 0.0009(4)
C21 0.0120(5) 0.0147(5) 0.0149(4) 0.0004(3) 0.0019(3) 0.0010(4)
C23 0.0169(5) 0.0197(5) 0.0128(4) 0.0006(4) 0.0016(4) 0.0037(4)
C25 0.0247(6) 0.0192(6) 0.0235(5) -0.0054(4) -0.0008(4) 0.0028(5)
C26 0.0255(6) 0.0150(5) 0.0201(5) -0.0019(4) 0.0029(4) -0.0024(4)
C30 0.0173(5) 0.0162(5) 0.0203(5) -0.0025(4) 0.0047(4) -0.0011(4)
C31 0.0129(5) 0.0160(5) 0.0150(4) 0.0001(4) 0.0008(4) -0.0005(4)
C32 0.0218(6) 0.0199(5) 0.0181(5) 0.0022(4) 0.0003(4) -0.0022(4)
C33 0.0244(6) 0.0338(7) 0.0180(5) 0.0066(5) 0.0015(4) -0.0070(5)
C34 0.0174(6) 0.0433(8) 0.0154(5) -0.0003(5) 0.0037(4) 0.0000(5)
C35 0.0200(6) 0.0287(6) 0.0197(5) -0.0048(4) 0.0032(4) 0.0064(5)
C36 0.0183(5) 0.0184(5) 0.0181(4) -0.0002(4) 0.0030(4) 0.0028(4)
N22 0.0149(4) 0.0139(4) 0.0157(4) -0.0028(3) 0.0029(3) -0.0016(3)
O1 0.0212(4) 0.0105(3) 0.0144(3) -0.0017(3) -0.0015(3) 0.0033(3)
O24 0.0212(4) 0.0222(4) 0.0221(4) -0.0045(3) 0.0050(3) 0.0044(3)
O27 0.0179(4) 0.0233(4) 0.0231(4) 0.0018(3) 0.0056(3) -0.0018(3)

loop_
_atom_type_symbol
_atom_type_description
_atom_type_scat_dispersion_real
_atom_type_scat_dispersion_imag
_atom_type_scat_source
C C 0.0033 0.0016 'International Tables Vol C Tables 4.2.6.8 and 6.1.1.4'
H H 0 0 'International Tables Vol C Tables 4.2.6.8 and 6.1.1.4'
N N 0.0061 0.0033 'International Tables Vol C Tables 4.2.6.8 and 6.1.1.4'
O O 0.0106 0.006 'International Tables Vol C Tables 4.2.6.8 and 6.1.1.4'

loop_
_geom_angle_atom_site_label_1
_geom_angle_atom_site_label_2
_geom_angle_atom_site_label_3
_geom_angle
O1 C2 C11 103.45(8)
O1 C2 C3 110.27(8)
C11 C2 C3 113.47(8)
O1 C2 H2 109.8
C11 C2 H2 109.8
C3 C2 H2 109.8
C21 C3 C4 121.03(10)
C21 C3 C2 124.82(9)
C4 C3 C2 114.13(8)
C3 C4 C5 108.43(9)
C3 C4 H4A 110
C5 C4 H4A 110
C3 C4 H4B 110
C5 C4 H4B 110
H4A C4 H4B 108.4
C4 C5 C6 110.03(8)
C4 C5 H5A 109.7
C6 C5 H5A 109.7
C4 C5 H5B 109.7
C6 C5 H5B 109.7
H5A C5 H5B 108.2
O1 C6 C31 104.95(8)
O1 C6 C30 109.09(9)
C31 C6 C30 110.33(8)
O1 C6 C5 110.58(8)
C31 C6 C5 110.46(9)
C30 C6 C5 111.26(9)
C16 C11 C12 119.13(10)
C16 C11 C2 121.81(9)
C12 C11 C2 118.89(9)
C13 C12 C11 120.55(10)
C13 C12 H12 119.7
C11 C12 H12 119.7
C12 C13 C14 120.05(10)
C12 C13 H13 120
C14 C13 H13 120
C15 C14 C13 119.75(10)
C15 C14 H14 120.1
C13 C14 H14 120.1
C14 C15 C16 120.29(11)
C14 C15 H15 119.9
C16 C15 H15 119.9
C11 C16 C15 120.23(10)
C11 C16 H16 119.9
C15 C16 H16 119.9
C3 C21 N22 124.73(10)
C3 C21 H21 117.6
N22 C21 H21 117.6
O27 C23 N22 128.35(10)
O27 C23 O24 122.13(10)
N22 C23 O24 109.51(10)
O24 C25 C26 105.20(9)
O24 C25 H25A 110.7
C26 C25 H25A 110.7
O24 C25 H25B 110.7
C26 C25 H25B 110.7
H25A C25 H25B 108.8
N22 C26 C25 101.25(9)
N22 C26 H26A 111.5
C25 C26 H26A 111.5
N22 C26 H26B 111.5
C25 C26 H26B 111.5
H26A C26 H26B 109.3
C6 C30 H30A 109.5
C6 C30 H30B 109.5
H30A C30 H30B 109.5
C6 C30 H30C 109.5
H30A C30 H30C 109.5
H30B C30 H30C 109.5
C32 C31 C36 118.66(10)
C32 C31 C6 121.98(10)
C36 C31 C6 119.35(9)
C31 C32 C33 120.53(11)
C31 C32 H32 119.7
C33 C32 H32 119.7
C34 C33 C32 120.38(11)
C34 C33 H33 119.8
C32 C33 H33 119.8
C33 C34 C35 119.55(11)
C33 C34 H34 120.2
C35 C34 H34 120.2
C34 C35 C36 120.37(11)
C34 C35 H35 119.8
C36 C35 H35 119.8
C35 C36 C31 120.49(10)
C35 C36 H36 119.8
C31 C36 H36 119.8
C23 N22 C21 126.23(9)
C23 N22 C26 112.56(9)
C21 N22 C26 121.19(9)
C2 O1 C6 118.43(7)
C23 O24 C25 109.19(9)

loop_
_geom_bond_atom_site_label_1
_geom_bond_atom_site_label_2
_geom_bond_distance
C2 O1 1.4374(12)
C2 C11 1.5128(14)
C2 C3 1.5186(15)
C2 H2 1
C3 C21 1.3319(14)
C3 C4 1.5037(14)
C4 C5 1.5272(15)
C4 H4A 0.99
C4 H4B 0.99
C5 C6 1.5416(14)
C5 H5A 0.99
C5 H5B 0.99
C6 O1 1.4453(12)
C6 C31 1.5283(14)
C6 C30 1.5286(15)
C11 C16 1.3915(15)
C11 C12 1.3977(15)
C12 C13 1.3856(15)
C12 H12 0.95
C13 C14 1.3930(17)
C13 H13 0.95
C14 C15 1.3849(17)
C14 H14 0.95
C15 C16 1.3946(15)
C15 H15 0.95
C16 H16 0.95
C21 N22 1.4178(13)
C21 H21 0.95
C23 O27 1.2151(14)
C23 N22 1.3524(14)
C23 O24 1.3607(13)
C25 O24 1.4530(15)
C25 C26 1.5236(16)
C25 H25A 0.99
C25 H25B 0.99
C26 N22 1.4523(14)
C26 H26A 0.99
C26 H26B 0.99
C30 H30A 0.98
C30 H30B 0.98
C30 H30C 0.98
C31 C32 1.3880(15)
C31 C36 1.3987(15)
C32 C33 1.3966(16)
C32 H32 0.95
C33 C34 1.3813(19)
C33 H33 0.95
C34 C35 1.3838(18)
C34 H34 0.95
C35 C36 1.3911(15)
C35 H35 0.95
C36 H36 0.95

loop_
_geom_torsion_atom_site_label_1
_geom_torsion_atom_site_label_2
_geom_torsion_atom_site_label_3
_geom_torsion_atom_site_label_4
_geom_torsion
O1 C2 C3 C21 -166.17(9)
C11 C2 C3 C21 -50.66(14)
O1 C2 C3 C4 15.60(12)
C11 C2 C3 C4 131.11(9)
C21 C3 C4 C5 -136.97(10)
C2 C3 C4 C5 41.34(11)
C3 C4 C5 C6 -64.40(10)
C4 C5 C6 O1 27.40(11)
C4 C5 C6 C31 -88.33(10)
C4 C5 C6 C30 148.78(9)
O1 C2 C11 C16 -113.51(10)
C3 C2 C11 C16 127.00(10)
O1 C2 C11 C12 61.63(11)
C3 C2 C11 C12 -57.86(12)
C16 C11 C12 C13 0.40(15)
C2 C11 C12 C13 -174.87(9)
C11 C12 C13 C14 -0.96(16)
C12 C13 C14 C15 0.79(16)
C13 C14 C15 C16 -0.05(17)
C12 C11 C16 C15 0.34(15)
C2 C11 C16 C15 175.46(9)
C14 C15 C16 C11 -0.51(16)
C4 C3 C21 N22 179.75(9)
C2 C3 C21 N22 1.64(17)
O24 C25 C26 N22 14.24(11)
O1 C6 C31 C32 -2.31(14)
C30 C6 C31 C32 -119.69(11)
C5 C6 C31 C32 116.89(11)
O1 C6 C31 C36 176.81(9)
C30 C6 C31 C36 59.43(13)
C5 C6 C31 C36 -63.99(12)
C36 C31 C32 C33 -1.01(17)
C6 C31 C32 C33 178.11(10)
C31 C32 C33 C34 0.02(19)
C32 C33 C34 C35 1.24(19)
C33 C34 C35 C36 -1.49(19)
C34 C35 C36 C31 0.49(18)
C32 C31 C36 C35 0.76(17)
C6 C31 C36 C35 -178.38(11)
O27 C23 N22 C21 -0.08(18)
O24 C23 N22 C21 179.68(9)
O27 C23 N22 C26 -178.30(11)
O24 C23 N22 C26 1.46(12)
C3 C21 N22 C23 -59.69(15)
C3 C21 N22 C26 118.39(12)
C25 C26 N22 C23 -10.05(12)
C25 C26 N22 C21 171.62(9)
C11 C2 O1 C6 -179.56(8)
C3 C2 O1 C6 -57.90(11)
C31 C6 O1 C2 153.42(9)
C30 C6 O1 C2 -88.36(10)
C5 C6 O1 C2 34.30(12)
O27 C23 O24 C25 -171.62(10)
N22 C23 O24 C25 8.60(11)
C26 C25 O24 C23 -14.57(12)
